data_1544509
loop_
_publ_author_name
'Kumada, N.'
'Kumon, J.'
'Miyagawa, K.'
'Yonesaki, Y.'
'Takei, T.'
'Kinomura, N.'
'Wang, D.'
'Yu, R.'

_publ_section_title
;
 Preparation and crystal structure of [enH2]0.5[Ho(HPO4)(SO4)(H2O)] (en;
 ethylenediamine)
;
_journal_name_full 'Journal of the Ceramic Society of Japan'
_journal_page_first 236
_journal_page_last 240
_journal_volume 118
_journal_year 2010
_chemical_formula_sum 'C H8 Ho N O9 P S'
_chemical_name_common HoPSO9H8NC
_space_group_IT_number 14
_space_group_name_H-M_alt 'P 1 21/a 1'
_symmetry_space_group_name_Hall '-P 2yab'
_symmetry_space_group_name_H-M 'P 1 21/a 1'
_cell_angle_alpha 90
_cell_angle_beta 88.12(2)
_cell_angle_gamma 90
_cell_formula_units_Z 4
_cell_length_a 12.938(5)
_cell_length_b 6.834(3)
_cell_length_c 9.100(2)
_cell_volume 804.2(5)
_cod_data_source_file HoPSO9H8NC.cif
_cod_data_source_block HoPSO9H8NC
_cod_original_formula_sum 'Ho P S O9 H8 N C'
_cod_database_code 1544509

loop_
_space_group_symop_operation_xyz
'x, y, z'
'-x, -y, -z'
'-x+1/2, y+1/2, -z'
'x+1/2, -y+1/2, z'

loop_
_atom_site_label
_atom_site_occupancy
_atom_site_fract_x
_atom_site_fract_y
_atom_site_fract_z
_atom_site_adp_type
_atom_site_B_iso_or_equiv
_atom_site_type_symbol
Ho 1.0 0.31458(4) 0.25050(10) 0.43920(6) Biso 0.578073 Ho
S 1.0 0.3028(4) 0.0910(5) 0.8101(4) Biso 0.995671 S
P 1.0 0.0817(2) 0.2448(8) 0.5272(4) Biso 0.635019 P
O1 1.0 0.3496(7) -0.0760(10) 0.4950(10) Biso 1.687304 O
O2 1.0 0.3443(7) 0.576(2) 0.5170(10) Biso 1.180159 O
O3 1.0 0.4902(7) 0.255(2) 0.4325(9) Biso 1.100947 O
O4 1.0 0.0473(7) 0.222(2) 0.6900(10) Biso 1.858245 O
O5 1.0 0.3089(7) 0.241(2) 0.6935(9) Biso 1.132452 O
O6 1.0 0.2580(9) 0.183(2) 0.9440(10) Biso 0.981481 O
O7 1.0 0.4076(8) 0.017(2) 0.8330(10) Biso 0.691916 O
O8 1.0 0.2648(7) 0.4260(10) 0.2390(10) Biso 2.162867 O
O9 1.0 0.3367(9) 0.072(2) 0.2130(10) Biso 2.033806 O
C 1.0 0.4950(10) 0.410(2) 0.051(2) Biso 1.492500 C
N 1.0 0.0900(10) 0.105(2) 0.139(2) Biso 2.730994 N

loop_
_atom_site_aniso_label
_atom_site_aniso_U_11
_atom_site_aniso_U_22
_atom_site_aniso_U_33
_atom_site_aniso_U_12
_atom_site_aniso_U_13
_atom_site_aniso_U_23
Ho 0.00640 0.00650 0.00910 0.00050 -0.00080 0.00130
S 0.01800 0.01200 0.00800 -0.00300 -0.00300 0.00100
P 0.00500 0.00900 0.01000 -0.00000 0.00170 0.00000
O1 0.01700 0.02300 0.02400 -0.00900 0.00100 0.00100
O2 0.02700 0.01000 0.00800 -0.00700 -0.00300 0.00200
O3 0.00600 0.01600 0.02000 -0.00400 -0.00300 0.00200
O4 0.05000 0.01100 0.01000 0.00100 -0.00700 0.00000
O5 0.00700 0.01700 0.01900 0.00300 0.00000 0.01200
O6 0.01300 0.01000 0.01400 0.00800 0.00400 0.00200
O7 0.01000 0.00100 0.01500 -0.00100 0.00400 0.00300
O8 0.03600 0.02300 0.02200 -0.00200 0.01700 -0.00800
O9 0.01400 0.01900 0.04500 0.00000 -0.01200 0.00100
C 0.02100 0.02300 0.01300 -0.00800 -0.00500 0.00100
N 0.05000 0.01700 0.03700 0.00200 -0.00500 0.00900
